data_2233938
loop_
_publ_author_name
'Beack, Hyun Jin'
'Yoo, Seung Mee'
'Kim, Jae Eun'
'Sim, Wonbo'
'Lee, Jai Young'

_publ_section_title
;
 6,7-Bis(bromomethyl)-2,11,18,21,24,27-hexaoxatetracyclo[26.4.0.0^4,9^.0^12,17^]dotriaconta-1(28),4,6,8,12(17),13,15,29,31-nonaene
 dichloromethane monosolvate
;
_journal_coeditor_code LX2226
_journal_issue 3
_journal_name_full 'Acta Crystallographica Section E'
_journal_page_first o720
_journal_paper_doi 10.1107/S160053681200565X
_journal_volume 68
_journal_year 2012
_chemical_formula_iupac 'C28 H30 Br2 O6, C H2 Cl2'
_chemical_formula_moiety 'C28 H30 Br2 O6, C H2 Cl2'
_chemical_formula_sum 'C29 H32 Br2 Cl2 O6'
_chemical_formula_weight 707.27
_chemical_name_systematic
;
6,7-Bis(bromomethyl)-2,11,18,21,24,27-
hexaoxatetracyclo[26.4.0.0^4,9^.0^12,17^]dotriaconta-
1(28),4,6,8,12(17),13,15,29,31-nonaene dichloromethane
monosolvate
;
_space_group_IT_number 2
_symmetry_cell_setting triclinic
_symmetry_space_group_name_Hall '-P 1'
_symmetry_space_group_name_H-M 'P -1'
_atom_sites_solution_hydrogens difmap
_atom_sites_solution_primary direct
_atom_sites_solution_secondary difmap
_audit_creation_method SHELXTL
_cell_angle_alpha 66.116(7)
_cell_angle_beta 85.263(9)
_cell_angle_gamma 77.080(6)
_cell_formula_units_Z 2
_cell_length_a 9.133(3)
_cell_length_b 12.191(4)
_cell_length_c 15.038(6)
_cell_measurement_reflns_used 2021
_cell_measurement_temperature 200(2)
_cell_measurement_theta_max 24.06
_cell_measurement_theta_min 2.29
_cell_volume 1492.1(9)
_computing_cell_refinement 'SAINT-Plus (Bruker, 2000)'
_computing_data_collection 'SMART (Bruker, 2000)'
_computing_data_reduction 'SAINT-Plus (Bruker, 2000)'
_computing_molecular_graphics 'SHELXTL (Sheldrick, 2008)'
_computing_publication_material 'SHELXTL (Sheldrick, 2008)'
_computing_structure_refinement 'SHELXTL (Sheldrick, 2008)'
_computing_structure_solution 'SHELXTL (Sheldrick, 2008)'
_diffrn_ambient_temperature 200(2)
_diffrn_detector_area_resol_mean 10.0
_diffrn_measured_fraction_theta_full 0.983
_diffrn_measured_fraction_theta_max 0.983
_diffrn_measurement_device_type 'Bruker SMART CCD area-detector'
_diffrn_measurement_method '\p and \w scans'
_diffrn_radiation_monochromator graphite
_diffrn_radiation_source 'fine-focus sealed tube'
_diffrn_radiation_type MoK\a
_diffrn_radiation_wavelength 0.71073
_diffrn_reflns_av_R_equivalents 0.0497
_diffrn_reflns_av_sigmaI/netI 0.1272
_diffrn_reflns_limit_h_max 11
_diffrn_reflns_limit_h_min -12
_diffrn_reflns_limit_k_max 14
_diffrn_reflns_limit_k_min -16
_diffrn_reflns_limit_l_max 10
_diffrn_reflns_limit_l_min -20
_diffrn_reflns_number 11188
_diffrn_reflns_theta_full 28.33
_diffrn_reflns_theta_max 28.33
_diffrn_reflns_theta_min 1.48
_diffrn_standards_number 0
_exptl_absorpt_coefficient_mu 2.936
_exptl_absorpt_correction_T_max 0.663
_exptl_absorpt_correction_T_min 0.575
_exptl_absorpt_correction_type multi-scan
_exptl_absorpt_process_details '(SADABS; Sheldrick, 1996)'
_exptl_crystal_colour colourless
_exptl_crystal_density_diffrn 1.574
_exptl_crystal_density_method 'not measured'
_exptl_crystal_description block
_exptl_crystal_F_000 716
_exptl_crystal_size_max 0.35
_exptl_crystal_size_mid 0.16
_exptl_crystal_size_min 0.14
_refine_diff_density_max 0.962
_refine_diff_density_min -0.991
_refine_ls_extinction_method none
_refine_ls_goodness_of_fit_ref 1.049
_refine_ls_hydrogen_treatment constr
_refine_ls_matrix_type full
_refine_ls_number_parameters 352
_refine_ls_number_reflns 7310
_refine_ls_number_restraints 0
_refine_ls_restrained_S_all 1.049
_refine_ls_R_factor_all 0.1842
_refine_ls_R_factor_gt 0.0789
_refine_ls_shift/su_max 0.000
_refine_ls_shift/su_mean 0.000
_refine_ls_structure_factor_coef Fsqd
_refine_ls_weighting_details 'calc w=1/[\s^2^(Fo^2^)+(0.0893P)^2^+2.2498P] where P=(Fo^2^+2Fc^2^)/3'
_refine_ls_weighting_scheme calc
_refine_ls_wR_factor_gt 0.1681
_refine_ls_wR_factor_ref 0.2427
_reflns_number_gt 3257
_reflns_number_total 7310
_reflns_threshold_expression I>2\s(I)
_cod_data_source_file lx2226.cif
_cod_data_source_block I
_cod_original_cell_volume 1492.1(8)
_cod_database_code 2233938
_cod_database_fobs_code 2233938

loop_
_symmetry_equiv_pos_as_xyz
'x, y, z'
'-x, -y, -z'

loop_
_atom_site_type_symbol
_atom_site_label
_atom_site_fract_x
_atom_site_fract_y
_atom_site_fract_z
_atom_site_U_iso_or_equiv
_atom_site_adp_type
_atom_site_calc_flag
_atom_site_refinement_flags
_atom_site_occupancy
_atom_site_symmetry_multiplicity
Br Br1 -0.19294(12) 1.08922(9) 0.11382(8) 0.0750(4) Uani d . 1 2
Br Br2 -0.07519(10) 0.64380(8) 0.27325(7) 0.0536(3) Uani d . 1 2
O O1 0.4952(5) 0.8625(4) 0.3957(3) 0.0314(11) Uani d . 1 2
O O2 0.6891(5) 0.6718(4) 0.4961(3) 0.0352(11) Uani d . 1 2
O O3 0.7455(6) 0.4547(4) 0.4600(3) 0.0374(12) Uani d . 1 2
O O4 0.8421(6) 0.3167(4) 0.3362(4) 0.0421(13) Uani d . 1 2
O O5 0.7269(5) 0.5068(4) 0.1510(4) 0.0383(12) Uani d . 1 2
O O6 0.5641(5) 0.6725(4) 0.2045(4) 0.0352(12) Uani d . 1 2
C C1 -0.1111(8) 0.9652(8) 0.2398(6) 0.049(2) Uani d . 1 2
H H1A -0.1290 1.0022 0.2885 0.059 Uiso calc R 1 2
H H1B -0.1654 0.8971 0.2612 0.059 Uiso calc R 1 2
C C2 0.0548(7) 0.9141(6) 0.2369(5) 0.0313(16) Uani d . 1 2
C C3 0.1536(8) 0.9547(6) 0.2733(5) 0.0313(16) Uani d . 1 2
H H3A 0.1156 1.0179 0.2959 0.038 Uiso calc R 1 2
C C4 0.3080(7) 0.9074(6) 0.2788(5) 0.0286(15) Uani d . 1 2
C C5 0.4108(7) 0.9594(6) 0.3164(5) 0.0308(15) Uani d . 1 2
H H5A 0.4793 0.9982 0.2643 0.037 Uiso calc R 1 2
H H5B 0.3515 1.0226 0.3380 0.037 Uiso calc R 1 2
C C6 0.6127(8) 0.8848(6) 0.4308(5) 0.0306(15) Uani d . 1 2
C C7 0.6316(8) 1.0009(6) 0.4179(5) 0.0350(17) Uani d . 1 2
H H7A 0.5604 1.0721 0.3809 0.042 Uiso calc R 1 2
C C8 0.7548(8) 1.0117(6) 0.4594(5) 0.0371(17) Uani d . 1 2
H H8A 0.7679 1.0906 0.4506 0.045 Uiso calc R 1 2
C C9 0.8566(8) 0.9105(7) 0.5124(5) 0.0379(18) Uani d . 1 2
H H9A 0.9402 0.9196 0.5404 0.046 Uiso calc R 1 2
C C10 0.8415(8) 0.7938(7) 0.5267(5) 0.0360(17) Uani d . 1 2
H H10A 0.9143 0.7237 0.5634 0.043 Uiso calc R 1 2
C C11 0.7193(7) 0.7816(6) 0.4866(5) 0.0291(15) Uani d . 1 2
C C12 0.7963(8) 0.5648(6) 0.5493(5) 0.0357(17) Uani d . 1 2
H H12A 0.8080 0.5596 0.6159 0.043 Uiso calc R 1 2
H H12B 0.8951 0.5675 0.5169 0.043 Uiso calc R 1 2
C C13 0.7415(8) 0.4562(6) 0.5536(5) 0.0372(18) Uani d . 1 2
H H13A 0.8057 0.3799 0.5988 0.045 Uiso calc R 1 2
H H13B 0.6374 0.4599 0.5783 0.045 Uiso calc R 1 2
C C14 0.6927(8) 0.3521(6) 0.4625(5) 0.0347(17) Uani d . 1 2
H H14A 0.5897 0.3542 0.4890 0.042 Uiso calc R 1 2
H H14B 0.7586 0.2751 0.5054 0.042 Uiso calc R 1 2
C C15 0.6924(8) 0.3555(6) 0.3627(5) 0.0380(18) Uani d . 1 2
H H15A 0.6288 0.3007 0.3604 0.046 Uiso calc R 1 2
H H15B 0.6502 0.4399 0.3163 0.046 Uiso calc R 1 2
C C16 0.8545(9) 0.3047(6) 0.2475(6) 0.044(2) Uani d . 1 2
H H16A 0.7658 0.2760 0.2386 0.053 Uiso calc R 1 2
H H16B 0.9445 0.2408 0.2499 0.053 Uiso calc R 1 2
C C17 0.8662(8) 0.4209(7) 0.1606(6) 0.046(2) Uani d . 1 2
H H17A 0.9499 0.4547 0.1700 0.055 Uiso calc R 1 2
H H17B 0.8856 0.4039 0.1012 0.055 Uiso calc R 1 2
C C18 0.7255(7) 0.6274(6) 0.0888(5) 0.0325(16) Uani d . 1 2
C C19 0.8058(10) 0.6615(7) 0.0047(6) 0.049(2) Uani d . 1 2
H H19A 0.8681 0.6009 -0.0140 0.058 Uiso calc R 1 2
C C20 0.7959(10) 0.7854(7) -0.0535(6) 0.050(2) Uani d . 1 2
H H20A 0.8514 0.8094 -0.1121 0.060 Uiso calc R 1 2
C C21 0.7059(9) 0.8734(7) -0.0264(6) 0.046(2) Uani d . 1 2
H H21A 0.7012 0.9579 -0.0655 0.056 Uiso calc R 1 2
C C22 0.6228(8) 0.8392(6) 0.0573(6) 0.0395(18) Uani d . 1 2
H H22A 0.5567 0.9002 0.0737 0.047 Uiso calc R 1 2
C C23 0.6348(8) 0.7163(6) 0.1179(5) 0.0327(16) Uani d . 1 2
C C24 0.5265(7) 0.7510(6) 0.2567(5) 0.0332(16) Uani d . 1 2
H H24A 0.5892 0.8137 0.2327 0.040 Uiso calc R 1 2
H H24B 0.5502 0.7016 0.3266 0.040 Uiso calc R 1 2
C C25 0.3637(7) 0.8142(6) 0.2457(5) 0.0278(15) Uani d . 1 2
C C26 0.2625(8) 0.7756(6) 0.2077(5) 0.0331(16) Uani d . 1 2
H H26A 0.3005 0.7137 0.1838 0.040 Uiso calc R 1 2
C C27 0.1104(8) 0.8208(6) 0.2023(5) 0.0359(17) Uani d . 1 2
C C28 0.0080(9) 0.7699(7) 0.1649(6) 0.0450(19) Uani d . 1 2
H H28A 0.0638 0.7333 0.1208 0.054 Uiso calc R 1 2
H H28B -0.0750 0.8367 0.1272 0.054 Uiso calc R 1 2
C C29 0.4177(12) 0.4097(10) 0.1362(8) 0.081(3) Uani d . 1 2
H H29A 0.4380 0.3623 0.0948 0.097 Uiso calc R 1 2
H H29B 0.5156 0.4160 0.1553 0.097 Uiso calc R 1 2
Cl Cl1 0.3250(4) 0.3302(3) 0.2405(2) 0.0965(10) Uani d . 1 2
Cl Cl2 0.3166(4) 0.5569(3) 0.0682(2) 0.0954(10) Uani d . 1 2

loop_
_atom_site_aniso_label
_atom_site_aniso_U_11
_atom_site_aniso_U_22
_atom_site_aniso_U_33
_atom_site_aniso_U_12
_atom_site_aniso_U_13
_atom_site_aniso_U_23
Br1 0.0579(7) 0.0656(7) 0.0897(8) 0.0107(5) -0.0290(5) -0.0257(6)
Br2 0.0413(5) 0.0500(5) 0.0638(6) -0.0137(4) -0.0119(4) -0.0123(4)
O1 0.031(3) 0.026(2) 0.033(3) -0.008(2) -0.007(2) -0.006(2)
O2 0.034(3) 0.026(2) 0.044(3) -0.005(2) -0.009(2) -0.011(2)
O3 0.051(3) 0.025(2) 0.033(3) -0.011(2) -0.003(2) -0.005(2)
O4 0.041(3) 0.039(3) 0.044(3) 0.000(2) -0.003(2) -0.017(3)
O5 0.039(3) 0.026(3) 0.044(3) -0.004(2) 0.006(2) -0.011(2)
O6 0.033(3) 0.029(3) 0.042(3) -0.008(2) 0.011(2) -0.015(2)
C1 0.027(4) 0.066(6) 0.055(5) -0.005(4) -0.001(4) -0.026(5)
C2 0.017(3) 0.028(4) 0.037(4) 0.005(3) -0.001(3) -0.006(3)
C3 0.029(4) 0.023(3) 0.035(4) -0.002(3) -0.005(3) -0.005(3)
C4 0.027(4) 0.021(3) 0.031(4) -0.004(3) 0.001(3) -0.005(3)
C5 0.026(4) 0.028(4) 0.038(4) -0.003(3) -0.002(3) -0.014(3)
C6 0.028(4) 0.035(4) 0.033(4) -0.013(3) 0.004(3) -0.015(3)
C7 0.028(4) 0.031(4) 0.045(5) -0.001(3) -0.003(3) -0.015(3)
C8 0.040(4) 0.029(4) 0.049(5) -0.011(3) -0.002(4) -0.019(4)
C9 0.038(4) 0.042(4) 0.036(4) -0.015(3) -0.009(3) -0.012(4)
C10 0.028(4) 0.044(4) 0.036(4) -0.007(3) -0.003(3) -0.015(4)
C11 0.024(4) 0.030(4) 0.032(4) -0.008(3) -0.001(3) -0.010(3)
C12 0.042(4) 0.026(4) 0.039(4) 0.000(3) -0.005(3) -0.015(3)
C13 0.033(4) 0.029(4) 0.038(5) 0.002(3) -0.019(3) -0.003(3)
C14 0.035(4) 0.029(4) 0.043(5) -0.011(3) 0.000(3) -0.014(3)
C15 0.037(4) 0.032(4) 0.043(5) -0.008(3) -0.003(3) -0.012(3)
C16 0.046(5) 0.028(4) 0.051(5) 0.007(3) -0.007(4) -0.015(4)
C17 0.032(4) 0.044(5) 0.055(5) 0.008(3) -0.001(4) -0.022(4)
C18 0.025(4) 0.043(4) 0.037(4) -0.007(3) 0.001(3) -0.023(4)
C19 0.057(5) 0.042(5) 0.052(6) -0.013(4) 0.017(4) -0.025(4)
C20 0.062(6) 0.048(5) 0.036(5) -0.023(4) 0.009(4) -0.009(4)
C21 0.053(5) 0.034(4) 0.039(5) -0.005(4) -0.002(4) -0.003(4)
C22 0.026(4) 0.034(4) 0.048(5) 0.004(3) -0.004(3) -0.010(4)
C23 0.036(4) 0.034(4) 0.032(4) -0.012(3) 0.007(3) -0.016(3)
C24 0.030(4) 0.035(4) 0.035(4) -0.009(3) 0.009(3) -0.015(3)
C25 0.020(3) 0.026(3) 0.035(4) -0.008(3) 0.002(3) -0.009(3)
C26 0.034(4) 0.025(3) 0.031(4) -0.001(3) 0.008(3) -0.007(3)
C27 0.026(4) 0.040(4) 0.032(4) -0.004(3) 0.002(3) -0.006(3)
C28 0.040(5) 0.047(5) 0.051(5) -0.013(4) -0.001(4) -0.019(4)
C29 0.055(7) 0.092(8) 0.084(8) -0.008(6) -0.004(6) -0.027(7)
Cl1 0.100(2) 0.122(3) 0.075(2) -0.042(2) 0.0117(17) -0.0399(19)
Cl2 0.116(3) 0.089(2) 0.092(2) -0.0152(19) -0.0132(19) -0.0474(18)

loop_
_atom_type_symbol
_atom_type_description
_atom_type_scat_dispersion_real
_atom_type_scat_dispersion_imag
_atom_type_scat_source
C C 0.0033 0.0016 'International Tables Vol C Tables 4.2.6.8 and 6.1.1.4'
H H 0.0000 0.0000 'International Tables Vol C Tables 4.2.6.8 and 6.1.1.4'
O O 0.0106 0.0060 'International Tables Vol C Tables 4.2.6.8 and 6.1.1.4'
Br Br -0.2901 2.4595 'International Tables Vol C Tables 4.2.6.8 and 6.1.1.4'
Cl Cl 0.1484 0.1585 'International Tables Vol C Tables 4.2.6.8 and 6.1.1.4'

loop_
_geom_angle_atom_site_label_1
_geom_angle_atom_site_label_2
_geom_angle_atom_site_label_3
_geom_angle
C6 O1 C5 118.4(5)
C11 O2 C12 116.1(5)
C13 O3 C14 110.7(5)
C16 O4 C15 114.6(6)
C18 O5 C17 116.6(5)
C23 O6 C24 117.1(5)
C2 C1 Br1 113.0(5)
C2 C1 H1A 109.0
Br1 C1 H1A 109.0
C2 C1 H1B 109.0
Br1 C1 H1B 109.0
H1A C1 H1B 107.8
C3 C2 C27 119.0(6)
C3 C2 C1 119.0(7)
C27 C2 C1 121.9(7)
C2 C3 C4 122.8(6)
C2 C3 H3A 118.6
C4 C3 H3A 118.6
C3 C4 C25 118.5(6)
C3 C4 C5 120.0(6)
C25 C4 C5 121.4(6)
O1 C5 C4 108.5(5)
O1 C5 H5A 110.0
C4 C5 H5A 110.0
O1 C5 H5B 110.0
C4 C5 H5B 110.0
H5A C5 H5B 108.4
O1 C6 C7 125.0(6)
O1 C6 C11 116.3(6)
C7 C6 C11 118.7(6)
C8 C7 C6 119.7(7)
C8 C7 H7A 120.2
C6 C7 H7A 120.2
C9 C8 C7 120.4(6)
C9 C8 H8A 119.8
C7 C8 H8A 119.8
C8 C9 C10 121.5(7)
C8 C9 H9A 119.2
C10 C9 H9A 119.2
C11 C10 C9 118.7(7)
C11 C10 H10A 120.6
C9 C10 H10A 120.6
C10 C11 O2 125.0(6)
C10 C11 C6 121.0(6)
O2 C11 C6 114.0(6)
O2 C12 C13 107.9(6)
O2 C12 H12A 110.1
C13 C12 H12A 110.1
O2 C12 H12B 110.1
C13 C12 H12B 110.1
H12A C12 H12B 108.4
O3 C13 C12 109.9(6)
O3 C13 H13A 109.7
C12 C13 H13A 109.7
O3 C13 H13B 109.7
C12 C13 H13B 109.7
H13A C13 H13B 108.2
O3 C14 C15 109.6(6)
O3 C14 H14A 109.7
C15 C14 H14A 109.7
O3 C14 H14B 109.7
C15 C14 H14B 109.7
H14A C14 H14B 108.2
O4 C15 C14 109.3(6)
O4 C15 H15A 109.8
C14 C15 H15A 109.8
O4 C15 H15B 109.8
C14 C15 H15B 109.8
H15A C15 H15B 108.3
O4 C16 C17 114.4(6)
O4 C16 H16A 108.7
C17 C16 H16A 108.7
O4 C16 H16B 108.7
C17 C16 H16B 108.7
H16A C16 H16B 107.6
O5 C17 C16 107.8(6)
O5 C17 H17A 110.2
C16 C17 H17A 110.2
O5 C17 H17B 110.2
C16 C17 H17B 110.2
H17A C17 H17B 108.5
C19 C18 O5 124.0(6)
C19 C18 C23 120.6(7)
O5 C18 C23 115.4(6)
C18 C19 C20 119.7(7)
C18 C19 H19A 120.1
C20 C19 H19A 120.1
C21 C20 C19 120.2(7)
C21 C20 H20A 119.9
C19 C20 H20A 119.9
C22 C21 C20 120.1(7)
C22 C21 H21A 119.9
C20 C21 H21A 119.9
C21 C22 C23 120.6(7)
C21 C22 H22A 119.7
C23 C22 H22A 119.7
O6 C23 C22 125.5(6)
O6 C23 C18 115.8(6)
C22 C23 C18 118.7(7)
O6 C24 C25 112.6(6)
O6 C24 H24A 109.1
C25 C24 H24A 109.1
O6 C24 H24B 109.1
C25 C24 H24B 109.1
H24A C24 H24B 107.8
C26 C25 C4 117.8(6)
C26 C25 C24 120.2(6)
C4 C25 C24 121.8(6)
C27 C26 C25 124.3(7)
C27 C26 H26A 117.9
C25 C26 H26A 117.9
C26 C27 C2 117.5(7)
C26 C27 C28 120.9(7)
C2 C27 C28 121.5(6)
C27 C28 Br2 110.5(5)
C27 C28 H28A 109.6
Br2 C28 H28A 109.6
C27 C28 H28B 109.6
Br2 C28 H28B 109.6
H28A C28 H28B 108.1
Cl1 C29 Cl2 113.4(6)
Cl1 C29 H29A 108.9
Cl2 C29 H29A 108.9
Cl1 C29 H29B 108.9
Cl2 C29 H29B 108.9
H29A C29 H29B 107.7

loop_
_geom_bond_atom_site_label_1
_geom_bond_atom_site_label_2
_geom_bond_distance
Br1 C1 1.960(8)
Br2 C28 1.971(8)
O1 C6 1.358(8)
O1 C5 1.419(8)
O2 C11 1.376(8)
O2 C12 1.419(8)
O3 C13 1.412(8)
O3 C14 1.424(8)
O4 C16 1.393(9)
O4 C15 1.423(9)
O5 C18 1.384(8)
O5 C17 1.431(8)
O6 C23 1.360(8)
O6 C24 1.438(8)
C1 C2 1.508(9)
C1 H1A 0.9900
C1 H1B 0.9900
C2 C3 1.363(9)
C2 C27 1.414(10)
C3 C4 1.394(9)
C3 H3A 0.9500
C4 C25 1.399(9)
C4 C5 1.499(9)
C5 H5A 0.9900
C5 H5B 0.9900
C6 C7 1.397(9)
C6 C11 1.402(9)
C7 C8 1.386(10)
C7 H7A 0.9500
C8 C9 1.355(10)
C8 H8A 0.9500
C9 C10 1.386(10)
C9 H9A 0.9500
C10 C11 1.375(9)
C10 H10A 0.9500
C12 C13 1.494(9)
C12 H12A 0.9900
C12 H12B 0.9900
C13 H13A 0.9900
C13 H13B 0.9900
C14 C15 1.484(10)
C14 H14A 0.9900
C14 H14B 0.9900
C15 H15A 0.9900
C15 H15B 0.9900
C16 C17 1.507(11)
C16 H16A 0.9900
C16 H16B 0.9900
C17 H17A 0.9900
C17 H17B 0.9900
C18 C19 1.367(10)
C18 C23 1.405(9)
C19 C20 1.392(10)
C19 H19A 0.9500
C20 C21 1.377(11)
C20 H20A 0.9500
C21 C22 1.375(10)
C21 H21A 0.9500
C22 C23 1.387(9)
C22 H22A 0.9500
C24 C25 1.502(9)
C24 H24A 0.9900
C24 H24B 0.9900
C25 C26 1.379(9)
C26 C27 1.371(9)
C26 H26A 0.9500
C27 C28 1.485(10)
C28 H28A 0.9900
C28 H28B 0.9900
C29 Cl1 1.741(11)
C29 Cl2 1.746(11)
C29 H29A 0.9900
C29 H29B 0.9900

loop_
_geom_hbond_atom_site_label_D
_geom_hbond_atom_site_label_H
_geom_hbond_atom_site_label_A
_geom_hbond_site_symmetry_A
_geom_hbond_distance_DH
_geom_hbond_distance_HA
_geom_hbond_distance_DA
_geom_hbond_angle_DHA
_geom_hbond_publ_flag
C15 H15B O5 1_555 0.99 2.379 2.996(9) 119.7 y
C29 H29B O5 1_555 0.99 2.415 3.352(13) 157.9 y

loop_
_geom_torsion_atom_site_label_1
_geom_torsion_atom_site_label_2
_geom_torsion_atom_site_label_3
_geom_torsion_atom_site_label_4
_geom_torsion
C4 C5 O1 C6 169.4(5)
C25 C24 O6 C23 101.4(7)
Br1 C1 C2 C3 102.2(7)
Br1 C1 C2 C27 -81.3(8)
C27 C2 C3 C4 -0.5(10)
C1 C2 C3 C4 176.1(6)
C2 C3 C4 C25 -0.2(10)
C2 C3 C4 C5 177.8(6)
C6 O1 C5 C4 169.4(5)
C3 C4 C5 O1 123.9(6)
C25 C4 C5 O1 -58.2(8)
C5 O1 C6 C7 21.1(9)
C5 O1 C6 C11 -160.9(6)
O1 C6 C7 C8 178.4(7)
C11 C6 C7 C8 0.5(10)
C6 C7 C8 C9 -0.1(11)
C7 C8 C9 C10 0.2(11)
C8 C9 C10 C11 -0.7(11)
C9 C10 C11 O2 -179.0(6)
C9 C10 C11 C6 1.1(10)
C12 O2 C11 C10 -1.8(10)
C12 O2 C11 C6 178.1(6)
O1 C6 C11 C10 -179.1(6)
C7 C6 C11 C10 -1.0(10)
O1 C6 C11 O2 1.0(9)
C7 C6 C11 O2 179.1(6)
C11 O2 C12 C13 178.5(6)
C14 O3 C13 C12 -179.6(6)
O2 C12 C13 O3 68.1(7)
C13 O3 C14 C15 177.8(6)
C16 O4 C15 C14 174.1(5)
O3 C14 C15 O4 76.4(7)
C15 O4 C16 C17 87.4(8)
C18 O5 C17 C16 166.6(6)
O4 C16 C17 O5 -65.8(9)
C17 O5 C18 C19 35.0(10)
C17 O5 C18 C23 -144.6(7)
O5 C18 C19 C20 179.4(7)
C23 C18 C19 C20 -1.0(12)
C18 C19 C20 C21 0.2(13)
C19 C20 C21 C22 -1.4(13)
C20 C21 C22 C23 3.5(12)
C24 O6 C23 C22 -27.0(10)
C24 O6 C23 C18 153.7(6)
C21 C22 C23 O6 176.5(7)
C21 C22 C23 C18 -4.3(11)
C19 C18 C23 O6 -177.6(7)
O5 C18 C23 O6 1.9(9)
C19 C18 C23 C22 3.1(11)
O5 C18 C23 C22 -177.4(6)
C23 O6 C24 C25 101.4(7)
C3 C4 C25 C26 1.1(9)
C5 C4 C25 C26 -176.9(6)
C3 C4 C25 C24 -174.8(6)
C5 C4 C25 C24 7.3(10)
O6 C24 C25 C26 13.4(9)
O6 C24 C25 C4 -170.8(6)
C4 C25 C26 C27 -1.5(10)
C24 C25 C26 C27 174.4(6)
C25 C26 C27 C2 0.8(10)
C25 C26 C27 C28 -176.9(7)
C3 C2 C27 C26 0.2(10)
C1 C2 C27 C26 -176.4(7)
C3 C2 C27 C28 177.9(6)
C1 C2 C27 C28 1.4(11)
C26 C27 C28 Br2 95.5(7)
C2 C27 C28 Br2 -82.2(8)

loop_
_cod_related_entry_id
_cod_related_entry_database
_cod_related_entry_code
1 ChemSpider 30657531
